data_7718234
loop_
_publ_author_name
'Some&#x15f;an, Adrian-Alexandru'
'Roisnel, Thierry'
'Sarazin, Yann'

_publ_section_title
;
 Of perfluorinated aryllead(II) complexes.
;
_journal_issue 2
_journal_name_full 'Dalton transactions (Cambridge, England : 2003)'
_journal_page_first 482
_journal_page_last 486
_journal_paper_doi 10.1039/d4dt03167a
_journal_volume 54
_journal_year 2025
_chemical_compound_source 'synthesis as described'
_chemical_formula_moiety 'C18 F15 Pb, C24 H60 Br3.44 Cl1.56 Mg3 O6 [+ solvent]'
_chemical_formula_sum 'C42 H58 Br3.44 Cl1.56 F15 Mg3 O6 Pb'
_chemical_formula_weight 1554.19
_space_group_crystal_system triclinic
_space_group_IT_number 2
_space_group_name_Hall '-P 1'
_space_group_name_H-M_alt 'P -1'
_atom_sites_solution_hydrogens geom
_atom_sites_solution_primary dual
_audit_update_record
;
2024-11-06 deposited with the CCDC.	2024-11-28 downloaded from the CCDC.
;
_cell_angle_alpha 69.038(8)
_cell_angle_beta 85.126(6)
_cell_angle_gamma 85.016(7)
_cell_formula_units_Z 2
_cell_length_a 13.228(3)
_cell_length_b 13.887(3)
_cell_length_c 17.570(4)
_cell_measurement_reflns_used 9990
_cell_measurement_temperature 168(2)
_cell_measurement_theta_max 27.3488
_cell_measurement_theta_min 2.3186
_cell_measurement_wavelength 0.710730
_cell_volume 2997.5(12)
_computing_cell_refinement 'APEX3 (Bruker, 2015)'
_computing_data_collection 'Bruker APEX3 (Bruker, 2015)'
_computing_data_reduction 'SAINT (Bruker, 2014)'
_computing_molecular_graphics
;
   'SXGRAPH (L. Farrugia, 1999), Mercury (CSD, 2020)'
;
_computing_publication_material 'CRYSCALC (T. Roisnel, local program, 2024)'
_computing_structure_refinement 'SHELXL-2019_2 (Sheldrick, 2019)'
_computing_structure_solution 'SHELXT (Sheldrick, 2015)'
_diffrn_ambient_temperature 168(2)
_diffrn_detector CMOS-PHOTON70
_diffrn_detector_area_resol_mean 7.39
_diffrn_measured_fraction_theta_full 0.998
_diffrn_measured_fraction_theta_max 0.989
_diffrn_measurement_device_type 'D8 VENTURE Bruker AXS'
_diffrn_measurement_method 'rotation images'
_diffrn_orient_matrix_UB_11 -0.0027578
_diffrn_orient_matrix_UB_12 -0.0049934
_diffrn_orient_matrix_UB_13 -0.0552439
_diffrn_orient_matrix_UB_21 -0.0690230
_diffrn_orient_matrix_UB_22 -0.0268506
_diffrn_orient_matrix_UB_23 0.0153673
_diffrn_orient_matrix_UB_31 -0.0310659
_diffrn_orient_matrix_UB_32 0.0720606
_diffrn_orient_matrix_UB_33 -0.0209636
_diffrn_radiation_monochromator 'multilayer monochromator'
_diffrn_radiation_probe x-ray
_diffrn_radiation_source 'Incoatec microfocus sealed tube'
_diffrn_radiation_type MoK\a
_diffrn_radiation_wavelength 0.71073
_diffrn_reflns_av_R_equivalents 0.0635
_diffrn_reflns_av_unetI/netI 0.0689
_diffrn_reflns_limit_h_max 17
_diffrn_reflns_limit_h_min -17
_diffrn_reflns_limit_k_max 17
_diffrn_reflns_limit_k_min -18
_diffrn_reflns_limit_l_max 22
_diffrn_reflns_limit_l_min -22
_diffrn_reflns_number 44671
_diffrn_reflns_theta_full 25.242
_diffrn_reflns_theta_max 27.613
_diffrn_reflns_theta_min 2.041
_diffrn_source_current 1.00
_diffrn_source_power 50.0
_diffrn_source_voltage 50.00
_exptl_absorpt_coefficient_mu 5.293
_exptl_absorpt_correction_T_max 0.386
_exptl_absorpt_correction_T_min 0.188
_exptl_absorpt_correction_type multi-scan
_exptl_absorpt_process_details
;
  [Sheldrick, G.M. (2014). SADABS Bruker AXS Inc., Madison, Wisconsin, USA]
;
_exptl_crystal_colour colourless
_exptl_crystal_density_diffrn 1.722
_exptl_crystal_description block
_exptl_crystal_F_000 1516
_exptl_crystal_size_max 0.380
_exptl_crystal_size_mid 0.320
_exptl_crystal_size_min 0.180
_refine_diff_density_max 1.753
_refine_diff_density_min -2.203
_refine_diff_density_rms 0.156
_refine_ls_extinction_method none
_refine_ls_goodness_of_fit_ref 1.032
_refine_ls_hydrogen_treatment constr
_refine_ls_matrix_type full
_refine_ls_number_parameters 640
_refine_ls_number_reflns 13776
_refine_ls_number_restraints 0
_refine_ls_restrained_S_all 1.032
_refine_ls_R_factor_all 0.0957
_refine_ls_R_factor_gt 0.0564
_refine_ls_shift/su_max 0.004
_refine_ls_shift/su_mean 0.000
_refine_ls_structure_factor_coef Fsqd
_refine_ls_weighting_details 'w=1/[\s^2^(Fo^2^)+(0.0708P)^2^+13.3205P] where P=(Fo^2^+2Fc^2^)/3'
_refine_ls_weighting_scheme calc
_refine_ls_wR_factor_gt 0.1394
_refine_ls_wR_factor_ref 0.1594
_reflns_number_gt 9556
_reflns_number_total 13776
_reflns_threshold_expression >2sigma(I)
_cod_data_source_file d4dt03167a2.cif
_cod_data_source_block Complex_1
_cod_original_cell_volume 2997.8(12)
_cod_database_code 7718234

loop_
_space_group_symop_operation_xyz
'x, y, z'
'-x, -y, -z'

loop_
_atom_site_label
_atom_site_type_symbol
_atom_site_fract_x
_atom_site_fract_y
_atom_site_fract_z
_atom_site_U_iso_or_equiv
_atom_site_adp_type
_atom_site_occupancy
_atom_site_site_symmetry_order
_atom_site_calc_flag
_atom_site_refinement_flags_posn
_atom_site_refinement_flags_adp
_atom_site_refinement_flags_occupancy
_atom_site_disorder_assembly
_atom_site_disorder_group
Mg1 Mg 0.15851(16) 0.46568(16) 0.68387(14) 0.0284(5) Uani 1 1 d . . . . .
Mg2 Mg 0.11793(15) 0.21776(16) 0.78381(13) 0.0258(4) Uani 1 1 d . . . . .
Mg3 Mg 0.33418(16) 0.27880(16) 0.67070(14) 0.0271(4) Uani 1 1 d . . . . .
Br1 Br -0.00207(6) 0.38195(6) 0.77809(5) 0.04191(18) Uani 1 1 d . . . . .
Br2 Br 0.26961(6) 0.09768(6) 0.75814(5) 0.04250(19) Uani 1 1 d . . . . .
Br3 Br 0.33417(5) 0.48161(5) 0.59546(5) 0.03794(17) Uani 1 1 d . . . . .
Br4 Br 0.14057(8) 0.31408(8) 0.62574(7) 0.0371(4) Uani 0.385(6) 1 d . . P . .
Cl4 Cl 0.14057(8) 0.31408(8) 0.62574(7) 0.0371(4) Uani 0.615(6) 1 d . . P . .
Br5 Br 0.25961(11) 0.33048(11) 0.79205(10) 0.0347(6) Uani 0.056(6) 1 d . . P . .
Cl5 Cl 0.25961(11) 0.33048(11) 0.79205(10) 0.0347(6) Uani 0.944(6) 1 d . . P . .
O1 O 0.0790(4) 0.5722(3) 0.5934(3) 0.0349(11) Uani 1 1 d . . . . .
C2 C -0.0034(6) 0.6349(6) 0.6142(5) 0.048(2) Uani 1 1 d . . . . .
H2A H 0.005732 0.708339 0.580949 0.058 Uiso 1 1 calc R U . . .
H2B H -0.001068 0.626848 0.672324 0.058 Uiso 1 1 calc R U . . .
C3 C -0.1048(7) 0.6072(9) 0.6005(7) 0.070(3) Uani 1 1 d . . . . .
H3A H -0.108434 0.617182 0.542683 0.105 Uiso 1 1 calc R U . . .
H3B H -0.157960 0.651429 0.616108 0.105 Uiso 1 1 calc R U . . .
H3C H -0.114651 0.534712 0.633738 0.105 Uiso 1 1 calc R U . . .
C4 C 0.0958(6) 0.5917(6) 0.5067(5) 0.0425(18) Uani 1 1 d . . . . .
H4A H 0.030628 0.588878 0.484008 0.051 Uiso 1 1 calc R U . . .
H4B H 0.143396 0.536635 0.498561 0.051 Uiso 1 1 calc R U . . .
C5 C 0.1378(8) 0.6928(7) 0.4619(6) 0.065(3) Uani 1 1 d . . . . .
H5A H 0.091162 0.747587 0.470005 0.097 Uiso 1 1 calc R U . . .
H5B H 0.146209 0.703264 0.403622 0.097 Uiso 1 1 calc R U . . .
H5C H 0.203929 0.694796 0.482416 0.097 Uiso 1 1 calc R U . . .
O11 O 0.1756(4) 0.5714(4) 0.7386(3) 0.0369(11) Uani 1 1 d . . . . .
C12 C 0.1514(6) 0.5570(6) 0.8231(5) 0.0422(17) Uani 1 1 d . . . . .
H12A H 0.209228 0.576990 0.845316 0.051 Uiso 1 1 calc R U . . .
H12B H 0.142076 0.482833 0.853871 0.051 Uiso 1 1 calc R U . . .
C13 C 0.0574(8) 0.6189(9) 0.8357(6) 0.073(3) Uani 1 1 d . . . . .
H13A H 0.067137 0.692549 0.807097 0.109 Uiso 1 1 calc R U . . .
H13B H 0.043568 0.605381 0.894128 0.109 Uiso 1 1 calc R U . . .
H13C H -0.000244 0.599173 0.813972 0.109 Uiso 1 1 calc R U . . .
C14 C 0.2287(8) 0.6649(6) 0.6940(6) 0.058(2) Uani 1 1 d . . . . .
H14A H 0.192694 0.724111 0.705712 0.070 Uiso 1 1 calc R U . . .
H14B H 0.227744 0.679390 0.634676 0.070 Uiso 1 1 calc R U . . .
C15 C 0.3371(8) 0.6543(9) 0.7174(8) 0.084(4) Uani 1 1 d . . . . .
H15A H 0.338154 0.651453 0.773858 0.125 Uiso 1 1 calc R U . . .
H15B H 0.373253 0.713777 0.680919 0.125 Uiso 1 1 calc R U . . .
H15C H 0.370348 0.590670 0.712623 0.125 Uiso 1 1 calc R U . . .
O21 O 0.0092(3) 0.1269(3) 0.7734(3) 0.0308(10) Uani 1 1 d . . . . .
C22 C -0.0842(5) 0.1123(6) 0.8243(4) 0.0351(15) Uani 1 1 d . . . . .
H22A H -0.076027 0.133541 0.871414 0.042 Uiso 1 1 calc R U . . .
H22B H -0.097509 0.037968 0.845785 0.042 Uiso 1 1 calc R U . . .
C23 C -0.1741(5) 0.1729(7) 0.7791(5) 0.0456(19) Uani 1 1 d . . . . .
H23A H -0.160788 0.246460 0.756593 0.068 Uiso 1 1 calc R U . . .
H23B H -0.234615 0.162850 0.816667 0.068 Uiso 1 1 calc R U . . .
H23C H -0.185395 0.149020 0.734519 0.068 Uiso 1 1 calc R U . . .
C24 C 0.0161(6) 0.0732(6) 0.7156(4) 0.0376(16) Uani 1 1 d . . . . .
H24A H 0.068135 0.104307 0.671692 0.045 Uiso 1 1 calc R U . . .
H24B H -0.049942 0.083131 0.690356 0.045 Uiso 1 1 calc R U . . .
C25 C 0.0428(6) -0.0400(6) 0.7537(5) 0.0452(19) Uani 1 1 d . . . . .
H25A H 0.101654 -0.050797 0.786777 0.068 Uiso 1 1 calc R U . . .
H25B H 0.059346 -0.069380 0.710789 0.068 Uiso 1 1 calc R U . . .
H25C H -0.015109 -0.073956 0.788553 0.068 Uiso 1 1 calc R U . . .
O31 O 0.1133(4) 0.1542(3) 0.9087(3) 0.0310(10) Uani 1 1 d . . . . .
C32 C 0.1030(6) 0.2150(6) 0.9619(5) 0.0413(17) Uani 1 1 d . . . . .
H32A H 0.114369 0.288109 0.928952 0.050 Uiso 1 1 calc R U . . .
H32B H 0.155393 0.189655 1.002676 0.050 Uiso 1 1 calc R U . . .
C33 C -0.0015(8) 0.2081(7) 1.0057(6) 0.060(2) Uani 1 1 d . . . . .
H33A H -0.053536 0.232290 0.965383 0.090 Uiso 1 1 calc R U . . .
H33B H -0.006748 0.251305 1.039519 0.090 Uiso 1 1 calc R U . . .
H33C H -0.011633 0.136193 1.040349 0.090 Uiso 1 1 calc R U . . .
C34 C 0.1356(5) 0.0454(6) 0.9508(5) 0.0384(16) Uani 1 1 d . . . . .
H34A H 0.127814 0.008173 0.913152 0.046 Uiso 1 1 calc R U . . .
H34B H 0.085258 0.020166 0.997421 0.046 Uiso 1 1 calc R U . . .
C35 C 0.2404(6) 0.0197(7) 0.9819(5) 0.054(2) Uani 1 1 d . . . . .
H35A H 0.290879 0.044869 0.936271 0.081 Uiso 1 1 calc R U . . .
H35B H 0.251280 -0.055351 1.008068 0.081 Uiso 1 1 calc R U . . .
H35C H 0.247548 0.052792 1.021821 0.081 Uiso 1 1 calc R U . . .
O41 O 0.3806(3) 0.2391(3) 0.5715(3) 0.0299(10) Uani 1 1 d . . . . .
C42 C 0.3575(6) 0.3018(6) 0.4883(5) 0.0422(17) Uani 1 1 d . . . . .
H42A H 0.317395 0.365295 0.488513 0.051 Uiso 1 1 calc R U . . .
H42B H 0.314912 0.262969 0.467020 0.051 Uiso 1 1 calc R U . . .
C43 C 0.4497(7) 0.3315(10) 0.4324(6) 0.076(3) Uani 1 1 d . . . . .
H43A H 0.496513 0.361973 0.456513 0.114 Uiso 1 1 calc R U . . .
H43B H 0.429973 0.382026 0.379768 0.114 Uiso 1 1 calc R U . . .
H43C H 0.483416 0.270030 0.424077 0.114 Uiso 1 1 calc R U . . .
C44 C 0.4338(6) 0.1415(6) 0.5791(5) 0.0392(16) Uani 1 1 d . . . . .
H44A H 0.448513 0.104627 0.637047 0.047 Uiso 1 1 calc R U . . .
H44B H 0.499638 0.154654 0.547047 0.047 Uiso 1 1 calc R U . . .
C45 C 0.3771(9) 0.0737(8) 0.5511(7) 0.078(3) Uani 1 1 d . . . . .
H45A H 0.308739 0.066486 0.577990 0.117 Uiso 1 1 calc R U . . .
H45B H 0.413199 0.005530 0.564893 0.117 Uiso 1 1 calc R U . . .
H45C H 0.371920 0.104416 0.491777 0.117 Uiso 1 1 calc R U . . .
O51 O 0.4743(3) 0.2523(4) 0.7193(3) 0.0362(11) Uani 1 1 d . . . . .
C52A C 0.5626(12) 0.2863(12) 0.6634(11) 0.047(3) Uani 0.5 1 d . . P A 1
H52A H 0.616553 0.229767 0.676205 0.056 Uiso 0.5 1 calc R U P A 1
H52B H 0.543576 0.300624 0.606969 0.056 Uiso 0.5 1 calc R U P A 1
C53A C 0.6030(11) 0.3785(12) 0.6677(12) 0.045(3) Uani 0.5 1 d . . P A 1
H53A H 0.662016 0.397631 0.628914 0.067 Uiso 0.5 1 calc R U P A 1
H53B H 0.550511 0.435333 0.653803 0.067 Uiso 0.5 1 calc R U P A 1
H53C H 0.623531 0.364436 0.723079 0.067 Uiso 0.5 1 calc R U P A 1
C54A C 0.5330(12) 0.1000(12) 0.8290(12) 0.046(3) Uani 0.5 1 d . . P A 1
H54A H 0.539635 0.072994 0.888200 0.068 Uiso 0.5 1 calc R U P A 1
H54B H 0.489669 0.056308 0.814364 0.068 Uiso 0.5 1 calc R U P A 1
H54C H 0.600405 0.099862 0.801121 0.068 Uiso 0.5 1 calc R U P A 1
C55A C 0.4861(14) 0.2086(14) 0.8035(12) 0.053(3) Uani 0.5 1 d . . P A 1
H55A H 0.418720 0.208432 0.832759 0.064 Uiso 0.5 1 calc R U P A 1
H55B H 0.529435 0.251979 0.819518 0.064 Uiso 0.5 1 calc R U P A 1
C52B C 0.6098(13) 0.3459(13) 0.6317(11) 0.047(3) Uani 0.5 1 d . . P A 2
H52C H 0.657059 0.400063 0.622461 0.070 Uiso 0.5 1 calc R U P A 2
H52D H 0.648245 0.280338 0.637580 0.070 Uiso 0.5 1 calc R U P A 2
H52E H 0.566804 0.364769 0.585118 0.070 Uiso 0.5 1 calc R U P A 2
C53B C 0.5460(11) 0.3349(12) 0.7059(11) 0.045(3) Uani 0.5 1 d . . P A 2
H53D H 0.507283 0.401116 0.700531 0.054 Uiso 0.5 1 calc R U P A 2
H53E H 0.588955 0.316445 0.753142 0.054 Uiso 0.5 1 calc R U P A 2
C54B C 0.5180(12) 0.1543(13) 0.7797(11) 0.046(3) Uani 0.5 1 d . . P A 2
H54D H 0.488847 0.094924 0.772744 0.055 Uiso 0.5 1 calc R U P A 2
H54E H 0.592344 0.148978 0.767715 0.055 Uiso 0.5 1 calc R U P A 2
C55B C 0.4994(14) 0.1478(14) 0.8617(11) 0.053(3) Uani 0.5 1 d . . P A 2
H55C H 0.529813 0.082305 0.897857 0.080 Uiso 0.5 1 calc R U P A 2
H55D H 0.529507 0.205416 0.869518 0.080 Uiso 0.5 1 calc R U P A 2
H55E H 0.425913 0.151311 0.874552 0.080 Uiso 0.5 1 calc R U P A 2
Pb1 Pb 0.75033(2) 0.85795(3) 0.81807(2) 0.04509(11) Uani 1 1 d . . . . .
C101 C 0.5680(7) 0.8478(15) 0.8299(15) 0.0477(15) Uani 0.5 1 d G . P B 1
C102 C 0.4979(11) 0.8594(14) 0.7722(11) 0.0477(15) Uani 0.5 1 d G . P B 1
C103 C 0.3948(10) 0.8534(12) 0.7953(8) 0.0477(15) Uani 0.5 1 d G . P B 1
C104 C 0.3619(7) 0.8358(12) 0.8761(8) 0.0477(15) Uani 0.5 1 d G . P B 1
C105 C 0.4320(11) 0.8242(13) 0.9339(9) 0.0477(15) Uani 0.5 1 d G . P B 1
C106 C 0.5351(10) 0.8302(14) 0.9107(14) 0.0477(15) Uani 0.5 1 d G . P B 1
F107 F 0.5311(9) 0.8743(10) 0.6968(9) 0.0562(9) Uani 0.5 1 d . . P B 1
F108 F 0.3292(8) 0.8689(9) 0.7389(7) 0.0562(9) Uani 0.5 1 d . . P B 1
F109 F 0.2639(8) 0.8310(9) 0.8951(7) 0.0562(9) Uani 0.5 1 d . . P B 1
F110 F 0.3977(8) 0.8043(9) 1.0122(8) 0.0562(9) Uani 0.5 1 d . . P B 1
F111 F 0.5842(10) 0.8028(9) 0.9676(10) 0.0562(9) Uani 0.5 1 d . . P B 1
C201 C 0.5768(14) 0.8610(17) 0.8190(18) 0.0477(15) Uani 0.5 1 d . . P B 2
C202 C 0.5134(14) 0.8720(17) 0.7584(16) 0.0477(15) Uani 0.5 1 d . . P B 2
C203 C 0.4108(13) 0.8600(15) 0.7709(13) 0.0477(15) Uani 0.5 1 d . . P B 2
C204 C 0.4192(13) 0.8162(15) 0.9099(14) 0.0477(15) Uani 0.5 1 d . . P B 2
C205 C 0.5218(14) 0.8307(17) 0.8955(16) 0.0477(15) Uani 0.5 1 d . . P B 2
C206 C 0.3655(13) 0.8306(15) 0.8460(13) 0.0477(15) Uani 0.5 1 d . . P B 2
F207 F 0.5472(9) 0.9002(10) 0.6781(9) 0.0562(9) Uani 0.5 1 d . . P B 2
F208 F 0.3496(8) 0.8768(9) 0.7057(7) 0.0562(9) Uani 0.5 1 d . . P B 2
F209 F 0.2624(8) 0.8195(9) 0.8603(7) 0.0562(9) Uani 0.5 1 d . . P B 2
F210 F 0.3800(8) 0.7885(9) 0.9873(8) 0.0562(9) Uani 0.5 1 d . . P B 2
F211 F 0.5927(10) 0.8310(9) 0.9644(10) 0.0562(9) Uani 0.5 1 d . . P B 2
C121 C 0.7587(6) 0.6838(7) 0.8308(5) 0.0466(19) Uani 1 1 d . . . . .
C122 C 0.7260(6) 0.6429(7) 0.7773(5) 0.0472(19) Uani 1 1 d . . . . .
C123 C 0.7254(7) 0.5396(7) 0.7908(6) 0.053(2) Uani 1 1 d . . . . .
C124 C 0.7575(7) 0.4705(7) 0.8623(6) 0.054(2) Uani 1 1 d . . . . .
C125 C 0.7910(7) 0.5066(8) 0.9188(6) 0.058(2) Uani 1 1 d . . . . .
C126 C 0.7906(7) 0.6087(8) 0.9024(5) 0.052(2) Uani 1 1 d . . . . .
F127 F 0.6900(4) 0.7086(4) 0.7053(3) 0.0658(14) Uani 1 1 d . . . . .
F128 F 0.6911(5) 0.5052(5) 0.7351(4) 0.0825(18) Uani 1 1 d . . . . .
F129 F 0.7551(4) 0.3687(4) 0.8777(4) 0.0698(15) Uani 1 1 d . . . . .
F130 F 0.8236(5) 0.4350(5) 0.9902(4) 0.0837(19) Uani 1 1 d . . . . .
F131 F 0.8269(5) 0.6394(5) 0.9598(3) 0.0754(17) Uani 1 1 d . . . . .
C141 C 0.7767(5) 0.9283(6) 0.6741(5) 0.0402(17) Uani 1 1 d . . . . .
C142 C 0.8523(5) 0.8912(5) 0.6321(5) 0.0368(16) Uani 1 1 d . . . . .
C143 C 0.8758(6) 0.9368(6) 0.5501(5) 0.0405(17) Uani 1 1 d . . . . .
C144 C 0.8222(6) 1.0259(6) 0.5066(5) 0.0417(17) Uani 1 1 d . . . . .
C145 C 0.7453(6) 1.0669(6) 0.5463(5) 0.0422(18) Uani 1 1 d . . . . .
C146 C 0.7269(5) 1.0183(6) 0.6279(5) 0.0412(17) Uani 1 1 d . . . . .
F147 F 0.9095(3) 0.8035(3) 0.6730(3) 0.0454(11) Uani 1 1 d . . . . .
F148 F 0.9513(4) 0.8971(4) 0.5108(3) 0.0534(12) Uani 1 1 d . . . . .
F149 F 0.8438(4) 1.0732(4) 0.4262(3) 0.0594(13) Uani 1 1 d . . . . .
F150 F 0.6936(4) 1.1549(4) 0.5026(3) 0.0575(13) Uani 1 1 d . . . . .
F151 F 0.6520(4) 1.0635(4) 0.6643(3) 0.0576(13) Uani 1 1 d . . . . .

loop_
_atom_site_aniso_label
_atom_site_aniso_U_11
_atom_site_aniso_U_22
_atom_site_aniso_U_33
_atom_site_aniso_U_23
_atom_site_aniso_U_13
_atom_site_aniso_U_12
Mg1 0.0325(11) 0.0210(10) 0.0291(12) -0.0070(9) -0.0002(9) 0.0029(8)
Mg2 0.0286(10) 0.0214(10) 0.0255(11) -0.0058(9) -0.0009(8) -0.0017(8)
Mg3 0.0303(10) 0.0190(10) 0.0308(12) -0.0077(9) -0.0002(9) -0.0010(8)
Br1 0.0405(4) 0.0364(4) 0.0453(4) -0.0126(3) 0.0035(3) 0.0023(3)
Br2 0.0430(4) 0.0352(4) 0.0464(5) -0.0116(4) -0.0003(3) -0.0014(3)
Br3 0.0397(4) 0.0268(3) 0.0453(4) -0.0112(3) 0.0019(3) -0.0024(3)
Br4 0.0362(6) 0.0263(6) 0.0394(7) -0.0025(5) 0.0030(4) 0.0035(4)
Cl4 0.0362(6) 0.0263(6) 0.0394(7) -0.0025(5) 0.0030(4) 0.0035(4)
Br5 0.0368(9) 0.0254(9) 0.0396(10) -0.0099(7) 0.0017(6) -0.0001(6)
Cl5 0.0368(9) 0.0254(9) 0.0396(10) -0.0099(7) 0.0017(6) -0.0001(6)
O1 0.046(3) 0.027(2) 0.029(3) -0.009(2) -0.007(2) 0.016(2)
C2 0.061(5) 0.037(4) 0.047(5) -0.020(4) -0.012(4) 0.026(4)
C3 0.047(5) 0.111(9) 0.066(7) -0.052(7) -0.013(4) 0.024(5)
C4 0.051(4) 0.039(4) 0.033(4) -0.009(4) -0.004(3) 0.012(3)
C5 0.096(7) 0.039(5) 0.046(6) 0.000(4) 0.006(5) -0.007(5)
O11 0.047(3) 0.032(3) 0.034(3) -0.016(2) 0.002(2) -0.002(2)
C12 0.052(4) 0.038(4) 0.038(4) -0.017(4) -0.002(3) 0.000(3)
C13 0.076(7) 0.094(8) 0.051(6) -0.039(6) 0.005(5) 0.030(6)
C14 0.096(7) 0.029(4) 0.052(6) -0.017(4) 0.010(5) -0.019(4)
C15 0.080(7) 0.076(7) 0.120(10) -0.066(8) 0.034(7) -0.041(6)
O21 0.031(2) 0.031(2) 0.033(3) -0.012(2) -0.0013(19) -0.0067(19)
C22 0.029(3) 0.043(4) 0.030(4) -0.009(3) 0.007(3) -0.009(3)
C23 0.034(4) 0.058(5) 0.040(5) -0.011(4) -0.001(3) -0.005(3)
C24 0.045(4) 0.043(4) 0.032(4) -0.020(3) -0.002(3) -0.008(3)
C25 0.046(4) 0.037(4) 0.059(5) -0.026(4) 0.004(4) -0.009(3)
O31 0.043(3) 0.026(2) 0.024(2) -0.008(2) -0.0037(19) -0.0029(19)
C32 0.062(5) 0.033(4) 0.030(4) -0.012(3) -0.004(3) 0.000(3)
C33 0.087(7) 0.049(5) 0.047(5) -0.024(5) 0.018(5) -0.014(5)
C34 0.043(4) 0.034(4) 0.030(4) -0.002(3) 0.001(3) -0.001(3)
C35 0.047(5) 0.064(6) 0.039(5) -0.006(4) -0.005(4) 0.010(4)
O41 0.034(2) 0.026(2) 0.031(3) -0.013(2) -0.0052(19) 0.0037(18)
C42 0.048(4) 0.046(4) 0.032(4) -0.013(4) -0.007(3) 0.004(3)
C43 0.054(5) 0.108(9) 0.042(5) 0.006(6) 0.001(4) -0.022(6)
C44 0.040(4) 0.037(4) 0.042(4) -0.017(4) -0.005(3) 0.008(3)
C45 0.117(9) 0.060(6) 0.077(8) -0.047(6) -0.038(7) 0.013(6)
O51 0.034(2) 0.032(3) 0.041(3) -0.010(2) -0.004(2) -0.004(2)
C52A 0.049(7) 0.037(7) 0.061(9) -0.026(7) -0.003(6) -0.006(5)
C53A 0.034(6) 0.037(6) 0.073(9) -0.027(6) -0.008(5) -0.011(4)
C54A 0.045(6) 0.033(7) 0.054(9) -0.009(6) -0.013(6) 0.002(6)
C55A 0.060(7) 0.045(8) 0.052(8) -0.014(6) -0.010(6) 0.003(6)
C52B 0.049(7) 0.037(7) 0.061(9) -0.026(7) -0.003(6) -0.006(5)
C53B 0.034(6) 0.037(6) 0.073(9) -0.027(6) -0.008(5) -0.011(4)
C54B 0.045(6) 0.033(7) 0.054(9) -0.009(6) -0.013(6) 0.002(6)
C55B 0.060(7) 0.045(8) 0.052(8) -0.014(6) -0.010(6) 0.003(6)
Pb1 0.03975(16) 0.0620(2) 0.04194(18) -0.02942(16) -0.00210(12) 0.00039(13)
C101 0.035(2) 0.038(2) 0.069(6) -0.020(3) 0.005(2) -0.0011(17)
C102 0.035(2) 0.038(2) 0.069(6) -0.020(3) 0.005(2) -0.0011(17)
C103 0.035(2) 0.038(2) 0.069(6) -0.020(3) 0.005(2) -0.0011(17)
C104 0.035(2) 0.038(2) 0.069(6) -0.020(3) 0.005(2) -0.0011(17)
C105 0.035(2) 0.038(2) 0.069(6) -0.020(3) 0.005(2) -0.0011(17)
C106 0.035(2) 0.038(2) 0.069(6) -0.020(3) 0.005(2) -0.0011(17)
F107 0.0451(17) 0.057(2) 0.070(3) -0.027(2) 0.0031(15) -0.0088(14)
F108 0.0451(17) 0.057(2) 0.070(3) -0.027(2) 0.0031(15) -0.0088(14)
F109 0.0451(17) 0.057(2) 0.070(3) -0.027(2) 0.0031(15) -0.0088(14)
F110 0.0451(17) 0.057(2) 0.070(3) -0.027(2) 0.0031(15) -0.0088(14)
F111 0.0451(17) 0.057(2) 0.070(3) -0.027(2) 0.0031(15) -0.0088(14)
C201 0.035(2) 0.038(2) 0.069(6) -0.020(3) 0.005(2) -0.0011(17)
C202 0.035(2) 0.038(2) 0.069(6) -0.020(3) 0.005(2) -0.0011(17)
C203 0.035(2) 0.038(2) 0.069(6) -0.020(3) 0.005(2) -0.0011(17)
C204 0.035(2) 0.038(2) 0.069(6) -0.020(3) 0.005(2) -0.0011(17)
C205 0.035(2) 0.038(2) 0.069(6) -0.020(3) 0.005(2) -0.0011(17)
C206 0.035(2) 0.038(2) 0.069(6) -0.020(3) 0.005(2) -0.0011(17)
F207 0.0451(17) 0.057(2) 0.070(3) -0.027(2) 0.0031(15) -0.0088(14)
F208 0.0451(17) 0.057(2) 0.070(3) -0.027(2) 0.0031(15) -0.0088(14)
F209 0.0451(17) 0.057(2) 0.070(3) -0.027(2) 0.0031(15) -0.0088(14)
F210 0.0451(17) 0.057(2) 0.070(3) -0.027(2) 0.0031(15) -0.0088(14)
F211 0.0451(17) 0.057(2) 0.070(3) -0.027(2) 0.0031(15) -0.0088(14)
C121 0.036(4) 0.063(5) 0.044(5) -0.025(4) -0.004(3) 0.007(4)
C122 0.051(4) 0.056(5) 0.033(4) -0.012(4) -0.007(3) 0.002(4)
C123 0.055(5) 0.059(6) 0.045(5) -0.017(5) -0.007(4) -0.007(4)
C124 0.055(5) 0.046(5) 0.061(6) -0.020(5) 0.009(4) -0.007(4)
C125 0.057(5) 0.069(6) 0.039(5) -0.011(5) -0.003(4) 0.011(4)
C126 0.056(5) 0.067(6) 0.037(5) -0.025(5) -0.007(4) 0.001(4)
F127 0.083(4) 0.068(3) 0.047(3) -0.018(3) -0.026(3) 0.002(3)
F128 0.113(5) 0.075(4) 0.071(4) -0.033(3) -0.029(4) -0.013(3)
F129 0.083(4) 0.058(3) 0.064(4) -0.016(3) 0.004(3) -0.011(3)
F130 0.118(5) 0.072(4) 0.050(4) -0.009(3) -0.025(3) 0.019(4)
F131 0.104(4) 0.079(4) 0.053(3) -0.033(3) -0.033(3) 0.017(3)
C141 0.037(4) 0.044(4) 0.050(5) -0.029(4) -0.007(3) 0.006(3)
C142 0.038(4) 0.027(4) 0.047(5) -0.017(3) -0.007(3) 0.006(3)
C143 0.047(4) 0.030(4) 0.046(5) -0.017(4) 0.005(3) -0.001(3)
C144 0.046(4) 0.036(4) 0.042(5) -0.013(4) 0.001(3) -0.003(3)
C145 0.043(4) 0.033(4) 0.048(5) -0.011(4) -0.010(3) 0.008(3)
C146 0.037(4) 0.041(4) 0.052(5) -0.025(4) -0.004(3) 0.008(3)
F147 0.048(2) 0.040(2) 0.043(3) -0.013(2) 0.000(2) 0.0162(19)
F148 0.055(3) 0.045(3) 0.054(3) -0.016(2) 0.014(2) 0.009(2)
F149 0.069(3) 0.052(3) 0.047(3) -0.006(3) 0.002(2) -0.001(2)
F150 0.053(3) 0.041(3) 0.070(4) -0.012(3) -0.014(2) 0.014(2)
F151 0.052(3) 0.062(3) 0.064(3) -0.034(3) -0.008(2) 0.024(2)

loop_
_atom_type_symbol
_atom_type_description
_atom_type_scat_dispersion_real
_atom_type_scat_dispersion_imag
_atom_type_scat_source
C C 0.0033 0.0016 'International Tables Vol C Tables 4.2.6.8 and 6.1.1.4'
H H 0.0000 0.0000 'International Tables Vol C Tables 4.2.6.8 and 6.1.1.4'
F F 0.0171 0.0103 'International Tables Vol C Tables 4.2.6.8 and 6.1.1.4'
Pb Pb -3.3944 10.1111 'International Tables Vol C Tables 4.2.6.8 and 6.1.1.4'
Mg Mg 0.0486 0.0363 'International Tables Vol C Tables 4.2.6.8 and 6.1.1.4'
Br Br -0.2901 2.4595 'International Tables Vol C Tables 4.2.6.8 and 6.1.1.4'
O O 0.0106 0.0060 'International Tables Vol C Tables 4.2.6.8 and 6.1.1.4'
Cl Cl 0.1484 0.1585 'International Tables Vol C Tables 4.2.6.8 and 6.1.1.4'

loop_
_geom_angle_atom_site_label_1
_geom_angle_atom_site_label_2
_geom_angle_atom_site_label_3
_geom_angle
_geom_angle_site_symmetry_1
_geom_angle_site_symmetry_3
_geom_angle_publ_flag
O1 Mg1 O11 92.0(2) . . ?
O1 Mg1 Br5 177.79(17) . . ?
O11 Mg1 Br5 89.94(17) . . ?
O1 Mg1 Br1 96.43(17) . . ?
O11 Mg1 Br1 95.89(16) . . ?
Br5 Mg1 Br1 84.50(8) . . ?
O1 Mg1 Br3 95.22(16) . . ?
O11 Mg1 Br3 99.70(16) . . ?
Br5 Mg1 Br3 83.34(7) . . ?
Br1 Mg1 Br3 160.17(9) . . ?
O1 Mg1 Br4 93.12(15) . . ?
O11 Mg1 Br4 174.66(18) . . ?
Br5 Mg1 Br4 85.02(8) . . ?
Br1 Mg1 Br4 81.91(7) . . ?
Br3 Mg1 Br4 81.48(7) . . ?
O1 Mg1 Mg2 129.05(17) . . ?
O11 Mg1 Mg2 124.69(17) . . ?
Br5 Mg1 Mg2 50.28(6) . . ?
Br1 Mg1 Mg2 50.85(5) . . ?
Br3 Mg1 Mg2 109.61(7) . . ?
Br4 Mg1 Mg2 50.31(6) . . ?
O1 Mg1 Mg3 128.73(16) . . ?
O11 Mg1 Mg3 125.92(17) . . ?
Br5 Mg1 Mg3 49.09(6) . . ?
Br1 Mg1 Mg3 110.34(8) . . ?
Br3 Mg1 Mg3 50.18(5) . . ?
Br4 Mg1 Mg3 51.14(6) . . ?
Mg2 Mg1 Mg3 59.50(6) . . ?
O31 Mg2 O21 93.9(2) . . ?
O31 Mg2 Br5 87.81(15) . . ?
O21 Mg2 Br5 177.57(17) . . ?
O31 Mg2 Br2 96.18(15) . . ?
O21 Mg2 Br2 94.01(15) . . ?
Br5 Mg2 Br2 84.06(7) . . ?
O31 Mg2 Br4 172.83(16) . . ?
O21 Mg2 Br4 93.30(16) . . ?
Br5 Mg2 Br4 85.03(8) . . ?
Br2 Mg2 Br4 83.54(7) . . ?
O31 Mg2 Br1 95.30(15) . . ?
O21 Mg2 Br1 97.98(15) . . ?
Br5 Mg2 Br1 83.60(7) . . ?
Br2 Mg2 Br1 162.77(9) . . ?
Br4 Mg2 Br1 83.46(7) . . ?
O31 Mg2 Mg1 122.05(15) . . ?
O21 Mg2 Mg1 131.31(16) . . ?
Br5 Mg2 Mg1 48.57(6) . . ?
Br2 Mg2 Mg1 111.47(8) . . ?
Br4 Mg2 Mg1 52.01(6) . . ?
Br1 Mg2 Mg1 51.34(5) . . ?
O31 Mg2 Mg3 122.52(16) . . ?
O21 Mg2 Mg3 127.86(16) . . ?
Br5 Mg2 Mg3 49.71(6) . . ?
Br2 Mg2 Mg3 50.29(5) . . ?
Br4 Mg2 Mg3 52.23(6) . . ?
Br1 Mg2 Mg3 112.51(8) . . ?
Mg1 Mg2 Mg3 61.18(6) . . ?
O41 Mg3 O51 95.8(2) . . ?
O41 Mg3 Br5 175.01(16) . . ?
O51 Mg3 Br5 89.14(16) . . ?
O41 Mg3 Br2 94.69(15) . . ?
O51 Mg3 Br2 95.50(16) . . ?
Br5 Mg3 Br2 84.30(8) . . ?
O41 Mg3 Br3 97.06(15) . . ?
O51 Mg3 Br3 99.36(15) . . ?
Br5 Mg3 Br3 82.59(7) . . ?
Br2 Mg3 Br3 159.98(9) . . ?
O41 Mg3 Br4 91.34(15) . . ?
O51 Mg3 Br4 172.62(18) . . ?
Br5 Mg3 Br4 83.68(7) . . ?
Br2 Mg3 Br4 82.09(7) . . ?
Br3 Mg3 Br4 81.48(7) . . ?
O41 Mg3 Mg2 126.00(15) . . ?
O51 Mg3 Mg2 123.22(17) . . ?
Br5 Mg3 Mg2 49.99(6) . . ?
Br2 Mg3 Mg2 50.35(5) . . ?
Br3 Mg3 Mg2 109.80(7) . . ?
Br4 Mg3 Mg2 50.17(6) . . ?
O41 Mg3 Mg1 128.66(16) . . ?
O51 Mg3 Mg1 124.46(16) . . ?
Br5 Mg3 Mg1 47.70(6) . . ?
Br2 Mg3 Mg1 109.67(8) . . ?
Br3 Mg3 Mg1 50.55(5) . . ?
Br4 Mg3 Mg1 50.79(6) . . ?
Mg2 Mg3 Mg1 59.32(6) . . ?
Mg2 Br1 Mg1 77.81(7) . . ?
Mg3 Br2 Mg2 79.36(7) . . ?
Mg3 Br3 Mg1 79.26(7) . . ?
Mg2 Br4 Mg1 77.68(7) . . ?
Mg2 Br4 Mg3 77.60(7) . . ?
Mg1 Br4 Mg3 78.07(7) . . ?
Mg1 Br5 Mg3 83.21(9) . . ?
Mg1 Br5 Mg2 81.15(8) . . ?
Mg3 Br5 Mg2 80.30(8) . . ?
C2 O1 C4 114.4(5) . . ?
C2 O1 Mg1 119.5(4) . . ?
C4 O1 Mg1 126.0(4) . . ?
O1 C2 C3 112.8(7) . . ?
O1 C2 H2A 109.0 . . ?
C3 C2 H2A 109.0 . . ?
O1 C2 H2B 109.0 . . ?
C3 C2 H2B 109.0 . . ?
H2A C2 H2B 107.8 . . ?
C2 C3 H3A 109.5 . . ?
C2 C3 H3B 109.5 . . ?
H3A C3 H3B 109.5 . . ?
C2 C3 H3C 109.5 . . ?
H3A C3 H3C 109.5 . . ?
H3B C3 H3C 109.5 . . ?
O1 C4 C5 112.4(7) . . ?
O1 C4 H4A 109.1 . . ?
C5 C4 H4A 109.1 . . ?
O1 C4 H4B 109.1 . . ?
C5 C4 H4B 109.1 . . ?
H4A C4 H4B 107.8 . . ?
C4 C5 H5A 109.5 . . ?
C4 C5 H5B 109.5 . . ?
H5A C5 H5B 109.5 . . ?
C4 C5 H5C 109.5 . . ?
H5A C5 H5C 109.5 . . ?
H5B C5 H5C 109.5 . . ?
C12 O11 C14 113.6(6) . . ?
C12 O11 Mg1 125.8(4) . . ?
C14 O11 Mg1 120.1(5) . . ?
O11 C12 C13 112.7(7) . . ?
O11 C12 H12A 109.1 . . ?
C13 C12 H12A 109.1 . . ?
O11 C12 H12B 109.1 . . ?
C13 C12 H12B 109.1 . . ?
H12A C12 H12B 107.8 . . ?
C12 C13 H13A 109.5 . . ?
C12 C13 H13B 109.5 . . ?
H13A C13 H13B 109.5 . . ?
C12 C13 H13C 109.5 . . ?
H13A C13 H13C 109.5 . . ?
H13B C13 H13C 109.5 . . ?
O11 C14 C15 111.5(8) . . ?
O11 C14 H14A 109.3 . . ?
C15 C14 H14A 109.3 . . ?
O11 C14 H14B 109.3 . . ?
C15 C14 H14B 109.3 . . ?
H14A C14 H14B 108.0 . . ?
C14 C15 H15A 109.5 . . ?
C14 C15 H15B 109.5 . . ?
H15A C15 H15B 109.5 . . ?
C14 C15 H15C 109.5 . . ?
H15A C15 H15C 109.5 . . ?
H15B C15 H15C 109.5 . . ?
C22 O21 C24 113.6(5) . . ?
C22 O21 Mg2 121.5(4) . . ?
C24 O21 Mg2 125.0(4) . . ?
O21 C22 C23 112.7(6) . . ?
O21 C22 H22A 109.1 . . ?
C23 C22 H22A 109.1 . . ?
O21 C22 H22B 109.1 . . ?
C23 C22 H22B 109.1 . . ?
H22A C22 H22B 107.8 . . ?
C22 C23 H23A 109.5 . . ?
C22 C23 H23B 109.5 . . ?
H23A C23 H23B 109.5 . . ?
C22 C23 H23C 109.5 . . ?
H23A C23 H23C 109.5 . . ?
H23B C23 H23C 109.5 . . ?
O21 C24 C25 113.3(6) . . ?
O21 C24 H24A 108.9 . . ?
C25 C24 H24A 108.9 . . ?
O21 C24 H24B 108.9 . . ?
C25 C24 H24B 108.9 . . ?
H24A C24 H24B 107.7 . . ?
C24 C25 H25A 109.5 . . ?
C24 C25 H25B 109.5 . . ?
H25A C25 H25B 109.5 . . ?
C24 C25 H25C 109.5 . . ?
H25A C25 H25C 109.5 . . ?
H25B C25 H25C 109.5 . . ?
C34 O31 C32 113.9(5) . . ?
C34 O31 Mg2 121.7(4) . . ?
C32 O31 Mg2 123.7(4) . . ?
O31 C32 C33 111.4(6) . . ?
O31 C32 H32A 109.3 . . ?
C33 C32 H32A 109.3 . . ?
O31 C32 H32B 109.3 . . ?
C33 C32 H32B 109.3 . . ?
H32A C32 H32B 108.0 . . ?
C32 C33 H33A 109.5 . . ?
C32 C33 H33B 109.5 . . ?
H33A C33 H33B 109.5 . . ?
C32 C33 H33C 109.5 . . ?
H33A C33 H33C 109.5 . . ?
H33B C33 H33C 109.5 . . ?
O31 C34 C35 113.8(6) . . ?
O31 C34 H34A 108.8 . . ?
C35 C34 H34A 108.8 . . ?
O31 C34 H34B 108.8 . . ?
C35 C34 H34B 108.8 . . ?
H34A C34 H34B 107.7 . . ?
C34 C35 H35A 109.5 . . ?
C34 C35 H35B 109.5 . . ?
H35A C35 H35B 109.5 . . ?
C34 C35 H35C 109.5 . . ?
H35A C35 H35C 109.5 . . ?
H35B C35 H35C 109.5 . . ?
C44 O41 C42 113.7(5) . . ?
C44 O41 Mg3 122.2(4) . . ?
C42 O41 Mg3 124.0(4) . . ?
O41 C42 C43 113.3(7) . . ?
O41 C42 H42A 108.9 . . ?
C43 C42 H42A 108.9 . . ?
O41 C42 H42B 108.9 . . ?
C43 C42 H42B 108.9 . . ?
H42A C42 H42B 107.7 . . ?
C42 C43 H43A 109.5 . . ?
C42 C43 H43B 109.5 . . ?
H43A C43 H43B 109.5 . . ?
C42 C43 H43C 109.5 . . ?
H43A C43 H43C 109.5 . . ?
H43B C43 H43C 109.5 . . ?
O41 C44 C45 114.0(7) . . ?
O41 C44 H44A 108.8 . . ?
C45 C44 H44A 108.8 . . ?
O41 C44 H44B 108.8 . . ?
C45 C44 H44B 108.8 . . ?
H44A C44 H44B 107.7 . . ?
C44 C45 H45A 109.5 . . ?
C44 C45 H45B 109.5 . . ?
H45A C45 H45B 109.5 . . ?
C44 C45 H45C 109.5 . . ?
H45A C45 H45C 109.5 . . ?
H45B C45 H45C 109.5 . . ?
C55A O51 C52A 119.8(11) . . ?
C53B O51 C54B 108.0(10) . . ?
C55A O51 Mg3 122.3(8) . . ?
C52A O51 Mg3 117.8(8) . . ?
C53B O51 Mg3 123.7(7) . . ?
C54B O51 Mg3 128.0(7) . . ?
C53A C52A O51 113.1(13) . . ?
C53A C52A H52A 109.0 . . ?
O51 C52A H52A 109.0 . . ?
C53A C52A H52B 109.0 . . ?
O51 C52A H52B 109.0 . . ?
H52A C52A H52B 107.8 . . ?
C52A C53A H53A 109.5 . . ?
C52A C53A H53B 109.5 . . ?
H53A C53A H53B 109.5 . . ?
C52A C53A H53C 109.5 . . ?
H53A C53A H53C 109.5 . . ?
H53B C53A H53C 109.5 . . ?
C55A C54A H54A 109.5 . . ?
C55A C54A H54B 109.5 . . ?
H54A C54A H54B 109.5 . . ?
C55A C54A H54C 109.5 . . ?
H54A C54A H54C 109.5 . . ?
H54B C54A H54C 109.5 . . ?
O51 C55A C54A 112.6(15) . . ?
O51 C55A H55A 109.1 . . ?
C54A C55A H55A 109.1 . . ?
O51 C55A H55B 109.1 . . ?
C54A C55A H55B 109.1 . . ?
H55A C55A H55B 107.8 . . ?
C53B C52B H52C 109.5 . . ?
C53B C52B H52D 109.5 . . ?
H52C C52B H52D 109.5 . . ?
C53B C52B H52E 109.5 . . ?
H52C C52B H52E 109.5 . . ?
H52D C52B H52E 109.5 . . ?
C52B C53B O51 109.0(12) . . ?
C52B C53B H53D 109.9 . . ?
O51 C53B H53D 109.9 . . ?
C52B C53B H53E 109.9 . . ?
O51 C53B H53E 109.9 . . ?
H53D C53B H53E 108.3 . . ?
C55B C54B O51 113.6(14) . . ?
C55B C54B H54D 108.9 . . ?
O51 C54B H54D 108.9 . . ?
C55B C54B H54E 108.9 . . ?
O51 C54B H54E 108.9 . . ?
H54D C54B H54E 107.7 . . ?
C54B C55B H55C 109.5 . . ?
C54B C55B H55D 109.5 . . ?
H55C C55B H55D 109.5 . . ?
C54B C55B H55E 109.5 . . ?
H55C C55B H55E 109.5 . . ?
H55D C55B H55E 109.5 . . ?
C201 Pb1 C121 89.2(6) . . ?
C201 Pb1 C141 95.6(7) . . ?
C121 Pb1 C141 97.3(3) . . ?
C121 Pb1 C101 86.0(5) . . ?
C141 Pb1 C101 100.0(6) . . ?
C102 C101 C106 120.0 . . ?
C102 C101 Pb1 131.8(10) . . ?
C106 C101 Pb1 108.2(10) . . ?
F107 C102 C101 118.7(14) . . ?
F107 C102 C103 121.3(14) . . ?
C101 C102 C103 120.0 . . ?
F108 C103 C104 121.0(10) . . ?
F108 C103 C102 119.0(10) . . ?
C104 C103 C102 120.0 . . ?
F109 C104 C103 117.8(10) . . ?
F109 C104 C105 122.2(10) . . ?
C103 C104 C105 120.0 . . ?
F110 C105 C104 118.4(11) . . ?
F110 C105 C106 121.5(11) . . ?
C104 C105 C106 120.0 . . ?
F111 C106 C105 111.2(15) . . ?
F111 C106 C101 127.6(16) . . ?
C105 C106 C101 120.0 . . ?
C202 C201 C205 110.0(15) . . ?
C202 C201 Pb1 131.3(15) . . ?
C205 C201 Pb1 117.8(17) . . ?
F207 C202 C201 122.2(17) . . ?
F207 C202 C203 113.5(19) . . ?
C201 C202 C203 124.3(18) . . ?
C206 C203 C202 121.3(18) . . ?
C206 C203 F208 117.4(15) . . ?
C202 C203 F208 121.3(17) . . ?
C206 C204 F210 124.3(15) . . ?
C206 C204 C205 117.5(17) . . ?
F210 C204 C205 118.3(18) . . ?
C204 C205 C201 126.9(18) . . ?
C204 C205 F211 122.8(19) . . ?
C201 C205 F211 109.8(18) . . ?
C204 C206 C203 120.1(16) . . ?
C204 C206 F209 117.2(17) . . ?
C203 C206 F209 122.6(17) . . ?
C122 C121 C126 112.7(8) . . ?
C122 C121 Pb1 127.4(6) . . ?
C126 C121 Pb1 119.6(6) . . ?
F127 C122 C123 116.4(7) . . ?
F127 C122 C121 118.7(8) . . ?
C123 C122 C121 124.9(8) . . ?
C124 C123 F128 119.5(8) . . ?
C124 C123 C122 119.1(8) . . ?
F128 C123 C122 121.4(8) . . ?
F129 C124 C123 120.1(9) . . ?
F129 C124 C125 121.0(9) . . ?
C123 C124 C125 118.9(8) . . ?
C126 C125 F130 122.8(9) . . ?
C126 C125 C124 119.7(9) . . ?
F130 C125 C124 117.6(9) . . ?
C125 C126 F131 116.8(8) . . ?
C125 C126 C121 124.7(8) . . ?
F131 C126 C121 118.5(8) . . ?
C142 C141 C146 114.4(7) . . ?
C142 C141 Pb1 122.8(6) . . ?
C146 C141 Pb1 122.2(5) . . ?
C141 C142 F147 119.3(7) . . ?
C141 C142 C143 124.0(7) . . ?
F147 C142 C143 116.8(6) . . ?
F148 C143 C144 118.9(7) . . ?
F148 C143 C142 122.0(7) . . ?
C144 C143 C142 119.2(7) . . ?
F149 C144 C143 120.7(7) . . ?
F149 C144 C145 120.1(7) . . ?
C143 C144 C145 119.2(7) . . ?
F150 C145 C146 123.0(7) . . ?
F150 C145 C144 118.4(7) . . ?
C146 C145 C144 118.5(7) . . ?
C145 C146 F151 116.1(7) . . ?
C145 C146 C141 124.8(7) . . ?
F151 C146 C141 119.2(7) . . ?

loop_
_geom_bond_atom_site_label_1
_geom_bond_atom_site_label_2
_geom_bond_distance
_geom_bond_site_symmetry_2
_geom_bond_publ_flag
Mg1 O1 2.038(5) . ?
Mg1 O11 2.059(5) . ?
Mg1 Br5 2.524(3) . ?
Mg1 Br1 2.657(2) . ?
Mg1 Br3 2.663(2) . ?
Mg1 Br4 2.683(2) . ?
Mg1 Mg2 3.326(3) . ?
Mg1 Mg3 3.388(3) . ?
Mg2 O31 2.049(5) . ?
Mg2 O21 2.054(5) . ?
Mg2 Br5 2.589(3) . ?
Mg2 Br2 2.610(2) . ?
Mg2 Br4 2.620(3) . ?
Mg2 Br1 2.639(2) . ?
Mg2 Mg3 3.332(3) . ?
Mg3 O41 2.040(5) . ?
Mg3 O51 2.056(5) . ?
Mg3 Br5 2.579(3) . ?
Mg3 Br2 2.608(2) . ?
Mg3 Br3 2.649(2) . ?
Mg3 Br4 2.697(2) . ?
O1 C2 1.440(8) . ?
O1 C4 1.450(9) . ?
C2 C3 1.488(13) . ?
C2 H2A 0.9900 . ?
C2 H2B 0.9900 . ?
C3 H3A 0.9800 . ?
C3 H3B 0.9800 . ?
C3 H3C 0.9800 . ?
C4 C5 1.473(12) . ?
C4 H4A 0.9900 . ?
C4 H4B 0.9900 . ?
C5 H5A 0.9800 . ?
C5 H5B 0.9800 . ?
C5 H5C 0.9800 . ?
O11 C12 1.436(9) . ?
O11 C14 1.460(9) . ?
C12 C13 1.497(11) . ?
C12 H12A 0.9900 . ?
C12 H12B 0.9900 . ?
C13 H13A 0.9800 . ?
C13 H13B 0.9800 . ?
C13 H13C 0.9800 . ?
C14 C15 1.505(15) . ?
C14 H14A 0.9900 . ?
C14 H14B 0.9900 . ?
C15 H15A 0.9800 . ?
C15 H15B 0.9800 . ?
C15 H15C 0.9800 . ?
O21 C22 1.447(8) . ?
O21 C24 1.453(8) . ?
C22 C23 1.503(10) . ?
C22 H22A 0.9900 . ?
C22 H22B 0.9900 . ?
C23 H23A 0.9800 . ?
C23 H23B 0.9800 . ?
C23 H23C 0.9800 . ?
C24 C25 1.494(11) . ?
C24 H24A 0.9900 . ?
C24 H24B 0.9900 . ?
C25 H25A 0.9800 . ?
C25 H25B 0.9800 . ?
C25 H25C 0.9800 . ?
O31 C34 1.442(8) . ?
O31 C32 1.458(8) . ?
C32 C33 1.516(12) . ?
C32 H32A 0.9900 . ?
C32 H32B 0.9900 . ?
C33 H33A 0.9800 . ?
C33 H33B 0.9800 . ?
C33 H33C 0.9800 . ?
C34 C35 1.501(10) . ?
C34 H34A 0.9900 . ?
C34 H34B 0.9900 . ?
C35 H35A 0.9800 . ?
C35 H35B 0.9800 . ?
C35 H35C 0.9800 . ?
O41 C44 1.438(8) . ?
O41 C42 1.453(9) . ?
C42 C43 1.489(12) . ?
C42 H42A 0.9900 . ?
C42 H42B 0.9900 . ?
C43 H43A 0.9800 . ?
C43 H43B 0.9800 . ?
C43 H43C 0.9800 . ?
C44 C45 1.487(12) . ?
C44 H44A 0.9900 . ?
C44 H44B 0.9900 . ?
C45 H45A 0.9800 . ?
C45 H45B 0.9800 . ?
C45 H45C 0.9800 . ?
O51 C55A 1.400(19) . ?
O51 C52A 1.457(17) . ?
O51 C53B 1.493(14) . ?
O51 C54B 1.499(17) . ?
C52A C53A 1.46(2) . ?
C52A H52A 0.9900 . ?
C52A H52B 0.9900 . ?
C53A H53A 0.9800 . ?
C53A H53B 0.9800 . ?
C53A H53C 0.9800 . ?
C54A C55A 1.50(2) . ?
C54A H54A 0.9800 . ?
C54A H54B 0.9800 . ?
C54A H54C 0.9800 . ?
C55A H55A 0.9900 . ?
C55A H55B 0.9900 . ?
C52B C53B 1.46(2) . ?
C52B H52C 0.9800 . ?
C52B H52D 0.9800 . ?
C52B H52E 0.9800 . ?
C53B H53D 0.9900 . ?
C53B H53E 0.9900 . ?
C54B C55B 1.41(3) . ?
C54B H54D 0.9900 . ?
C54B H54E 0.9900 . ?
C55B H55C 0.9800 . ?
C55B H55D 0.9800 . ?
C55B H55E 0.9800 . ?
Pb1 C201 2.291(18) . ?
Pb1 C121 2.341(9) . ?
Pb1 C141 2.370(8) . ?
Pb1 C101 2.415(9) . ?
C101 C102 1.3900 . ?
C101 C106 1.3900 . ?
C102 F107 1.31(2) . ?
C102 C103 1.3900 . ?
C103 F108 1.321(18) . ?
C103 C104 1.3900 . ?
C104 F109 1.312(14) . ?
C104 C105 1.3900 . ?
C105 F110 1.35(2) . ?
C105 C106 1.3900 . ?
C106 F111 1.17(2) . ?
C201 C202 1.37(3) . ?
C201 C205 1.41(2) . ?
C202 F207 1.37(3) . ?
C202 C203 1.37(2) . ?
C203 C206 1.34(3) . ?
C203 F208 1.40(2) . ?
C204 C206 1.33(3) . ?
C204 F210 1.34(2) . ?
C204 C205 1.38(2) . ?
C205 F211 1.59(3) . ?
C206 F209 1.377(19) . ?
C121 C122 1.375(11) . ?
C121 C126 1.386(12) . ?
C122 F127 1.365(9) . ?
C122 C123 1.368(13) . ?
C123 C124 1.355(13) . ?
C123 F128 1.356(10) . ?
C124 F129 1.343(10) . ?
C124 C125 1.380(13) . ?
C125 C126 1.342(13) . ?
C125 F130 1.368(10) . ?
C126 F131 1.363(9) . ?
C141 C142 1.367(10) . ?
C141 C146 1.370(11) . ?
C142 F147 1.371(8) . ?
C142 C143 1.369(11) . ?
C143 F148 1.356(8) . ?
C143 C144 1.372(11) . ?
C144 F149 1.345(9) . ?
C144 C145 1.382(11) . ?
C145 F150 1.350(8) . ?
C145 C146 1.359(11) . ?
C146 F151 1.362(8) . ?

loop_
_geom_torsion_atom_site_label_1
_geom_torsion_atom_site_label_2
_geom_torsion_atom_site_label_3
_geom_torsion_atom_site_label_4
_geom_torsion
_geom_torsion_site_symmetry_1
_geom_torsion_site_symmetry_2
_geom_torsion_site_symmetry_3
_geom_torsion_site_symmetry_4
_geom_torsion_publ_flag
C4 O1 C2 C3 69.8(9) . . . . ?
Mg1 O1 C2 C3 -109.3(7) . . . . ?
C2 O1 C4 C5 70.3(9) . . . . ?
Mg1 O1 C4 C5 -110.7(7) . . . . ?
C14 O11 C12 C13 81.4(9) . . . . ?
Mg1 O11 C12 C13 -106.9(8) . . . . ?
C12 O11 C14 C15 73.0(9) . . . . ?
Mg1 O11 C14 C15 -99.3(8) . . . . ?
C24 O21 C22 C23 -74.6(8) . . . . ?
Mg2 O21 C22 C23 104.7(6) . . . . ?
C22 O21 C24 C25 -77.6(7) . . . . ?
Mg2 O21 C24 C25 103.2(6) . . . . ?
C34 O31 C32 C33 -80.7(8) . . . . ?
Mg2 O31 C32 C33 108.2(7) . . . . ?
C32 O31 C34 C35 -69.7(8) . . . . ?
Mg2 O31 C34 C35 101.5(7) . . . . ?
C44 O41 C42 C43 -62.1(9) . . . . ?
Mg3 O41 C42 C43 122.1(7) . . . . ?
C42 O41 C44 C45 -60.2(9) . . . . ?
Mg3 O41 C44 C45 115.7(7) . . . . ?
C55A O51 C52A C53A -70.9(17) . . . . ?
Mg3 O51 C52A C53A 105.6(13) . . . . ?
C52A O51 C55A C54A -74.7(17) . . . . ?
Mg3 O51 C55A C54A 109.0(13) . . . . ?
C54B O51 C53B C52B 97.9(14) . . . . ?
Mg3 O51 C53B C52B -88.1(13) . . . . ?
C53B O51 C54B C55B 81.5(15) . . . . ?
Mg3 O51 C54B C55B -92.1(14) . . . . ?
C106 C101 C102 F107 -179.0(16) . . . . ?
Pb1 C101 C102 F107 3.5(14) . . . . ?
C106 C101 C102 C103 0.0 . . . . ?
Pb1 C101 C102 C103 -177.5(13) . . . . ?
F107 C102 C103 F108 -3.8(16) . . . . ?
C101 C102 C103 F108 177.2(14) . . . . ?
F107 C102 C103 C104 179.0(17) . . . . ?
C101 C102 C103 C104 0.0 . . . . ?
F108 C103 C104 F109 2.7(16) . . . . ?
C102 C103 C104 F109 179.9(14) . . . . ?
F108 C103 C104 C105 -177.2(15) . . . . ?
C102 C103 C104 C105 0.0 . . . . ?
F109 C104 C105 F110 2.0(15) . . . . ?
C103 C104 C105 F110 -178.1(14) . . . . ?
F109 C104 C105 C106 -179.9(15) . . . . ?
C103 C104 C105 C106 0.0 . . . . ?
F110 C105 C106 F111 9.4(16) . . . . ?
C104 C105 C106 F111 -168.6(15) . . . . ?
F110 C105 C106 C101 178.0(15) . . . . ?
C104 C105 C106 C101 0.0 . . . . ?
C102 C101 C106 F111 166.6(18) . . . . ?
Pb1 C101 C106 F111 -15.4(15) . . . . ?
C102 C101 C106 C105 0.0 . . . . ?
Pb1 C101 C106 C105 178.0(10) . . . . ?
C205 C201 C202 F207 -179.6(19) . . . . ?
Pb1 C201 C202 F207 -11(3) . . . . ?
C205 C201 C202 C203 3(2) . . . . ?
Pb1 C201 C202 C203 171.9(16) . . . . ?
F207 C202 C203 C206 178.7(18) . . . . ?
C201 C202 C203 C206 -4(3) . . . . ?
F207 C202 C203 F208 0(2) . . . . ?
C201 C202 C203 F208 177.1(17) . . . . ?
C206 C204 C205 C201 1(3) . . . . ?
F210 C204 C205 C201 -179.1(18) . . . . ?
C206 C204 C205 F211 171.6(17) . . . . ?
F210 C204 C205 F211 -9(2) . . . . ?
C202 C201 C205 C204 -2(2) . . . . ?
Pb1 C201 C205 C204 -172.3(16) . . . . ?
C202 C201 C205 F211 -173.3(16) . . . . ?
Pb1 C201 C205 F211 16.1(18) . . . . ?
F210 C204 C206 C203 178.8(17) . . . . ?
C205 C204 C206 C203 -1(2) . . . . ?
F210 C204 C206 F209 2(2) . . . . ?
C205 C204 C206 F209 -177.9(16) . . . . ?
C202 C203 C206 C204 3(3) . . . . ?
F208 C203 C206 C204 -178.2(16) . . . . ?
C202 C203 C206 F209 179.0(17) . . . . ?
F208 C203 C206 F209 -2(2) . . . . ?
C126 C121 C122 F127 178.3(7) . . . . ?
Pb1 C121 C122 F127 4.6(11) . . . . ?
C126 C121 C122 C123 -0.9(12) . . . . ?
Pb1 C121 C122 C123 -174.6(7) . . . . ?
F127 C122 C123 C124 -178.1(8) . . . . ?
C121 C122 C123 C124 1.1(14) . . . . ?
F127 C122 C123 F128 0.2(13) . . . . ?
C121 C122 C123 F128 179.5(8) . . . . ?
F128 C123 C124 F129 -0.1(13) . . . . ?
C122 C123 C124 F129 178.2(8) . . . . ?
F128 C123 C124 C125 -179.1(8) . . . . ?
C122 C123 C124 C125 -0.8(13) . . . . ?
F129 C124 C125 C126 -178.7(8) . . . . ?
C123 C124 C125 C126 0.4(14) . . . . ?
F129 C124 C125 F130 1.4(13) . . . . ?
C123 C124 C125 F130 -179.6(8) . . . . ?
F130 C125 C126 F131 1.5(13) . . . . ?
C124 C125 C126 F131 -178.4(8) . . . . ?
F130 C125 C126 C121 179.7(8) . . . . ?
C124 C125 C126 C121 -0.2(14) . . . . ?
C122 C121 C126 C125 0.5(13) . . . . ?
Pb1 C121 C126 C125 174.7(7) . . . . ?
C122 C121 C126 F131 178.7(8) . . . . ?
Pb1 C121 C126 F131 -7.1(11) . . . . ?
C146 C141 C142 F147 177.7(6) . . . . ?
Pb1 C141 C142 F147 6.6(9) . . . . ?
C146 C141 C142 C143 -1.9(11) . . . . ?
Pb1 C141 C142 C143 -173.1(6) . . . . ?
C141 C142 C143 F148 -179.8(7) . . . . ?
F147 C142 C143 F148 0.6(11) . . . . ?
C141 C142 C143 C144 1.0(12) . . . . ?
F147 C142 C143 C144 -178.7(7) . . . . ?
F148 C143 C144 F149 0.2(11) . . . . ?
C142 C143 C144 F149 179.5(7) . . . . ?
F148 C143 C144 C145 -180.0(7) . . . . ?
C142 C143 C144 C145 -0.7(11) . . . . ?
F149 C144 C145 F150 -0.5(11) . . . . ?
C143 C144 C145 F150 179.7(7) . . . . ?
F149 C144 C145 C146 -178.7(7) . . . . ?
C143 C144 C145 C146 1.5(11) . . . . ?
F150 C145 C146 F151 0.2(11) . . . . ?
C144 C145 C146 F151 178.3(7) . . . . ?
F150 C145 C146 C141 179.2(7) . . . . ?
C144 C145 C146 C141 -2.7(12) . . . . ?
C142 C141 C146 C145 2.8(11) . . . . ?
Pb1 C141 C146 C145 174.0(6) . . . . ?
C142 C141 C146 F151 -178.2(6) . . . . ?
Pb1 C141 C146 F151 -7.0(10) . . . . ?
